data_1573422
loop_
_publ_author_name
'Fujisaki, Masahiro'
'Naito, Ryoya'
'Shirahata, Takashi'
'Kawasugi, Yoshitaka'
'Tajima, Naoya'
'Misaki, Yohji'

_publ_section_title
;
 Molecular Conductors Based on Dimethylcyclohexene-Fused
 Tetrathiafulvalene
;
_journal_issue 6
_journal_name_full Chemistry
_journal_page_first 1509
_journal_page_last 1522
_journal_paper_doi 10.3390/chemistry6060091
_journal_volume 6
_journal_year 2024
_chemical_formula_moiety 'Cl O4, 2(C14 H16 S6)'
_chemical_formula_sum 'C28 H32 Cl O4 S12'
_chemical_formula_weight 852.70
_space_group_crystal_system triclinic
_space_group_IT_number 2
_space_group_name_Hall '-P 1'
_space_group_name_H-M_alt 'P -1'
_atom_sites_solution_hydrogens geom
_atom_sites_solution_primary dual
_audit_creation_date 2024-11-18
_audit_creation_method
;
Olex2 1.5
(compiled 2024.01.12 svn.r2f8d729c for OlexSys, GUI svn.r6928)
;
_cell_angle_alpha 93.731(3)
_cell_angle_beta 92.451(2)
_cell_angle_gamma 99.953(3)
_cell_formula_units_Z 2
_cell_length_a 6.6158(2)
_cell_length_b 8.0542(3)
_cell_length_c 32.5826(7)
_cell_measurement_reflns_used 12904
_cell_measurement_temperature 446.15
_cell_measurement_theta_max 29.4260
_cell_measurement_theta_min 1.8870
_cell_volume 1703.83(9)
_computing_cell_refinement 'CrysAlisPro 1.171.39.43a (Rigaku OD, 2018)'
_computing_data_collection 'CrysAlisPro 1.171.39.43a (Rigaku OD, 2018)'
_computing_data_reduction 'CrysAlisPro 1.171.39.43a (Rigaku OD, 2018)'
_computing_molecular_graphics 'Olex2 1.5 (Dolomanov et al., 2009)'
_computing_publication_material 'Olex2 1.5 (Dolomanov et al., 2009)'
_computing_structure_refinement 'SHELXL 2019/2 (Sheldrick, 2015)'
_computing_structure_solution 'SHELXT 2018/2 (Sheldrick, 2018)'
_diffrn_ambient_temperature 446.15
_diffrn_detector 'CCD plate'
_diffrn_measured_fraction_theta_full 1.000
_diffrn_measured_fraction_theta_max 0.998
_diffrn_measurement_details
;
List of Runs (angles in degrees, time in seconds):

  # Type    Start    End  Width  t~exp~   \w     \q     \k     \f   Frames
--------------------------------------------------------------------------
  1  \w   -110.00  69.00   0.50    4.69    --  -20.40  38.00  30.00  358
  2  \w    -65.00  69.00   0.50    4.69    --  -20.40  56.00 113.80  268
  3  \w    -68.00  69.00   0.50    4.69    --  -20.40  76.00 -90.00  274
  4  \w    -68.00  69.00   0.50    4.69    --  -20.40  76.00  30.00  274
  5  \w    -64.00  69.00   0.50    4.69    --  -20.40  57.00-150.00  266
  6  \w    -68.00  69.00   0.50    4.69    --  -20.40  76.00 150.00  274
  7  \w    -38.00  94.00   0.50    4.69    --    5.00  57.00  90.00  264
  8  \w   -110.00  69.00   0.50    4.69    --  -20.40  -1.00 120.00  358
;
_diffrn_measurement_device 'four-circle diffractometer'
_diffrn_measurement_device_type 'XtaLAB AFC11 (RINC): Kappa single'
_diffrn_measurement_method '\w scans'
_diffrn_orient_matrix_type 'CrysAlisPro convention (1999,Acta A55,543-557)'
_diffrn_orient_matrix_UB_11 0.0076446000
_diffrn_orient_matrix_UB_12 0.0083838000
_diffrn_orient_matrix_UB_13 0.0218427000
_diffrn_orient_matrix_UB_21 -0.1068002000
_diffrn_orient_matrix_UB_22 -0.0315380000
_diffrn_orient_matrix_UB_23 0.0003985000
_diffrn_orient_matrix_UB_31 0.0204847000
_diffrn_orient_matrix_UB_32 -0.0835050000
_diffrn_orient_matrix_UB_33 0.0003149000
_diffrn_radiation_monochromator mirror
_diffrn_radiation_probe x-ray
_diffrn_radiation_type 'Mo K\a'
_diffrn_radiation_wavelength 0.71073
_diffrn_reflns_av_R_equivalents 0.0916
_diffrn_reflns_av_unetI/netI 0.0701
_diffrn_reflns_Laue_measured_fraction_full 1.000
_diffrn_reflns_Laue_measured_fraction_max 0.998
_diffrn_reflns_limit_h_max 8
_diffrn_reflns_limit_h_min -8
_diffrn_reflns_limit_k_max 9
_diffrn_reflns_limit_k_min -10
_diffrn_reflns_limit_l_max 42
_diffrn_reflns_limit_l_min -42
_diffrn_reflns_number 38064
_diffrn_reflns_point_group_measured_fraction_full 1.000
_diffrn_reflns_point_group_measured_fraction_max 0.998
_diffrn_reflns_theta_full 25.242
_diffrn_reflns_theta_max 27.483
_diffrn_reflns_theta_min 1.882
_diffrn_source 'Rotating-anode X-ray tube'
_diffrn_source_type 'Rigaku (Mo) X-ray Source'
_exptl_absorpt_coefficient_mu 0.884
_exptl_absorpt_correction_T_max 1.00000
_exptl_absorpt_correction_T_min 0.26714
_exptl_absorpt_correction_type multi-scan
_exptl_absorpt_process_details
;
CrysAlisPro 1.171.39.43a (Rigaku Oxford Diffraction, 2018)
Empirical absorption correction using spherical harmonics,
 implemented in SCALE3 ABSPACK scaling algorithm.
;
_exptl_crystal_colour black
_exptl_crystal_colour_primary black
_exptl_crystal_density_diffrn 1.662
_exptl_crystal_description plate
_exptl_crystal_F_000 882
_exptl_crystal_size_max 0.181
_exptl_crystal_size_mid 0.116
_exptl_crystal_size_min 0.048
_refine_diff_density_max 0.628
_refine_diff_density_min -0.781
_refine_diff_density_rms 0.093
_refine_ls_extinction_method none
_refine_ls_goodness_of_fit_ref 1.033
_refine_ls_hydrogen_treatment constr
_refine_ls_matrix_type full
_refine_ls_number_parameters 476
_refine_ls_number_reflns 7831
_refine_ls_number_restraints 11
_refine_ls_restrained_S_all 1.052
_refine_ls_R_factor_all 0.0537
_refine_ls_R_factor_gt 0.0419
_refine_ls_shift/su_max 0.002
_refine_ls_shift/su_mean 0.000
_refine_ls_structure_factor_coef Fsqd
_refine_ls_weighting_details 'w=1/[\s^2^(Fo^2^)+(0.0248P)^2^+1.2184P] where P=(Fo^2^+2Fc^2^)/3'
_refine_ls_weighting_scheme calc
_refine_ls_wR_factor_gt 0.0992
_refine_ls_wR_factor_ref 0.1054
_reflns_Friedel_coverage 0.000
_reflns_number_gt 6436
_reflns_number_total 7831
_reflns_threshold_expression 'I > 2\s(I)'
_cod_data_source_file rac-DMCh-EDT-TTF_ClO4_100K.cif
_cod_data_source_block exp_1
_cod_database_code 1573422
_shelx_shelxl_version_number 2019/2
_chemical_oxdiff_formula C28H32S12ClO4
_shelx_space_group_comment
;
The symmetry employed for this shelxl refinement is uniquely defined
by the following loop, which should always be used as a source of
symmetry information in preference to the above space-group names.
They are only intended as comments.
;
_olex2_refinement_description
;
1. Fixed Uiso
 At 1.2 times of:
  All C(H) groups, All C(H,H) groups, All C(H,H,H,H) groups
 At 1.5 times of:
  All C(H,H,H) groups
2. Restrained distances
 Cl1-O4A \\sim Cl1-O4B
 with sigma of 0.02
 O3A-O4B \\sim O3B-O4B
 with sigma of 0.02
 Cl1-O3A \\sim Cl1-O3B
 with sigma of 0.02
 C17-C18A \\sim C17A-C18A
 with sigma of 0.02
 C15-C17 \\sim C15-C17A
 with sigma of 0.02
 C20-C18 \\sim C20-C18A
 with sigma of 0.02
 C16-C18 \\sim C16-C18A
 with sigma of 0.02
 C18-C17 \\sim C18A-C17
 with sigma of 0.02
 C19-C17 \\sim C19-C17A
 with sigma of 0.02
 C18-C17 \\sim C18-C17A
 with sigma of 0.02
 C2-C4 \\sim C2-C4A
 with sigma of 0.02
 C6-C4 \\sim C6-C4A
 with sigma of 0.02
 C4-C3 \\sim C4A-C3
 with sigma of 0.02
 C4-C3A \\sim C4A-C3A
 with sigma of 0.02
 C5-C3 \\sim C5-C3A
 with sigma of 0.02
 C1-C3 \\sim C1-C3A
 with sigma of 0.02
 C4-C3 \\sim C4-C3A
 with sigma of 0.02
 Cl1-O2A \\sim Cl1-O2B
 with sigma of 0.02
3. Others
 Sof(O2B)=Sof(O3B)=Sof(O4B)=1-FVAR(1)
 Sof(O2A)=Sof(O3A)=Sof(O4A)=FVAR(1)
 Sof(H19C)=Sof(H19D)=Sof(H20C)=Sof(H20D)=Sof(C17A)=Sof(H17A)=Sof(C18A)=
 Sof(H18A)=1-FVAR(2)
 Sof(H19A)=Sof(H19B)=Sof(H20A)=Sof(H20B)=Sof(C17)=Sof(H17)=Sof(C18)=Sof(H18)=
 FVAR(2)
 Sof(H5BC)=Sof(H5BD)=Sof(H6BC)=Sof(H6BD)=Sof(C3A)=Sof(H3A)=Sof(C4A)=Sof(H4A)=1-
 FVAR(3)
 Sof(H5AA)=Sof(H5AB)=Sof(H6AA)=Sof(H6AB)=Sof(C3)=Sof(H3)=Sof(C4)=Sof(H4)=FVAR(3)
4.a Ternary CH refined with riding coordinates:
 C3(H3), C4(H4), C3A(H3A), C4A(H4A), C17(H17), C18(H18), C17A(H17A), C18A(H18A)
4.b Secondary CH2 refined with riding coordinates:
 C5(H5AA,H5AB), C5(H5BC,H5BD), C6(H6AA,H6AB), C6(H6BC,H6BD), C13(H13A,H13B),
 C14(H14A,H14B), C19(H19A,H19B), C19(H19C,H19D), C20(H20A,H20B), C20(H20C,H20D),
  C27(H27A,H27B), C28(H28A,H28B)
4.c Idealised Me refined as rotating group:
 C1(H1A,H1B,H1C), C2(H2A,H2B,H2C), C15(H15A,H15B,H15C), C16(H16A,H16B,H16C)
;
_olex2_submission_special_instructions 'No special instructions were received'
_oxdiff_exptl_absorpt_empirical_details
;
Empirical correction (ABSPACK) includes:
- Absorption correction using spherical harmonics
- Frame scaling
;
_oxdiff_exptl_absorpt_empirical_full_max 4.008
_oxdiff_exptl_absorpt_empirical_full_min 0.291

loop_
_space_group_symop_operation_xyz
'x, y, z'
'-x, -y, -z'

loop_
_atom_site_label
_atom_site_type_symbol
_atom_site_fract_x
_atom_site_fract_y
_atom_site_fract_z
_atom_site_U_iso_or_equiv
_atom_site_adp_type
_atom_site_occupancy
_atom_site_site_symmetry_order
_atom_site_calc_flag
_atom_site_refinement_flags_posn
_atom_site_refinement_flags_adp
_atom_site_refinement_flags_occupancy
_atom_site_disorder_assembly
_atom_site_disorder_group
Cl1 Cl 0.77078(15) 0.48185(9) 0.69206(2) 0.0425(2) Uani 1 1 d D . . . .
O1 O 0.6635(4) 0.4009(3) 0.65663(7) 0.0492(7) Uani 1 1 d . . . . .
O2A O 0.8900(19) 0.6317(15) 0.6817(5) 0.059(4) Uani 0.520(4) 1 d D . P A 1
O3A O 0.7779(7) 0.3656(5) 0.72357(12) 0.0370(12) Uani 0.520(4) 1 d D . P A 1
O4A O 0.5754(7) 0.5614(6) 0.70584(13) 0.0447(14) Uani 0.520(4) 1 d D . P A 1
O2B O 0.934(2) 0.6160(17) 0.6884(5) 0.049(4) Uani 0.480(4) 1 d D . P A 2
O3B O 0.9525(7) 0.3740(5) 0.69109(13) 0.0330(12) Uani 0.480(4) 1 d D . P A 2
O4B O 0.7267(8) 0.5009(9) 0.73105(14) 0.0577(19) Uani 0.480(4) 1 d D . P A 2
S1 S 1.22531(9) 0.29682(8) 1.01423(2) 0.01878(14) Uani 1 1 d . . . . .
S2 S 0.78204(9) 0.22962(8) 0.99129(2) 0.01846(14) Uani 1 1 d . . . . .
S3 S 1.32457(9) 0.44055(8) 0.92686(2) 0.01810(14) Uani 1 1 d . . . . .
S4 S 0.88445(9) 0.37386(8) 0.90100(2) 0.01807(14) Uani 1 1 d . . . . .
S5 S 1.47531(10) 0.49018(9) 0.84457(2) 0.02232(15) Uani 1 1 d . . . . .
S6 S 0.94829(10) 0.41129(9) 0.81212(2) 0.02108(15) Uani 1 1 d . . . . .
C1 C 1.0831(4) 0.0840(4) 1.16148(8) 0.0296(6) Uani 1 1 d D . . . .
H1A H 0.992101 0.092088 1.183419 0.044 Uiso 1 1 calc R U . B 1
H1B H 1.214255 0.153125 1.169116 0.044 Uiso 1 1 calc R U . B 1
H1C H 1.099880 -0.031417 1.156405 0.044 Uiso 1 1 calc R U . B 1
C2 C 0.6319(4) -0.0084(4) 1.13693(8) 0.0273(6) Uani 1 1 d D . . . .
H2A H 0.684733 -0.059283 1.159990 0.041 Uiso 1 1 calc R U . C 1
H2B H 0.512399 -0.082279 1.124501 0.041 Uiso 1 1 calc R U . C 1
H2C H 0.595505 0.097605 1.146155 0.041 Uiso 1 1 calc R U . C 1
C5 C 1.1513(4) 0.1568(3) 1.08970(7) 0.0189(5) Uani 1 1 d D . . . .
H5AA H 1.267369 0.244568 1.098677 0.023 Uiso 0.751(13) 1 calc R U P D 1
H5AB H 1.200901 0.050438 1.086387 0.023 Uiso 0.751(13) 1 calc R U P D 1
H5BC H 1.209291 0.261794 1.105475 0.023 Uiso 0.249(13) 1 calc R U P D 2
H5BD H 1.261911 0.094276 1.084802 0.023 Uiso 0.249(13) 1 calc R U P D 2
C6 C 0.7002(4) 0.0887(3) 1.06689(8) 0.0194(5) Uani 1 1 d D . . . .
H6AA H 0.607442 -0.003408 1.051693 0.023 Uiso 0.751(13) 1 calc R U P D 1
H6AB H 0.620461 0.173343 1.075921 0.023 Uiso 0.751(13) 1 calc R U P D 1
H6BC H 0.650597 -0.028465 1.057350 0.023 Uiso 0.249(13) 1 calc R U P D 2
H6BD H 0.584826 0.148259 1.065525 0.023 Uiso 0.249(13) 1 calc R U P D 2
C7 C 1.0614(4) 0.1959(3) 1.04919(7) 0.0171(5) Uani 1 1 d . . . . .
C8 C 0.8611(4) 0.1651(3) 1.03902(7) 0.0180(5) Uani 1 1 d . . . . .
C9 C 1.0310(4) 0.3058(3) 0.97699(7) 0.0163(5) Uani 1 1 d . . . . .
C10 C 1.0727(4) 0.3677(3) 0.93986(7) 0.0167(5) Uani 1 1 d . . . . .
C11 C 1.2606(4) 0.4415(3) 0.87389(7) 0.0168(5) Uani 1 1 d . . . . .
C12 C 1.0593(4) 0.4111(3) 0.86203(7) 0.0164(5) Uani 1 1 d . . . . .
C13 C 1.3595(4) 0.4555(4) 0.79298(8) 0.0256(6) Uani 1 1 d . . . . .
H13A H 1.457775 0.506356 0.774160 0.031 Uiso 1 1 calc R U . . .
H13B H 1.329174 0.334906 0.785479 0.031 Uiso 1 1 calc R U . . .
C14 C 1.1638(4) 0.5274(4) 0.78771(8) 0.0259(6) Uani 1 1 d . . . . .
H14A H 1.128182 0.527543 0.758527 0.031 Uiso 1 1 calc R U . . .
H14B H 1.188955 0.643736 0.799168 0.031 Uiso 1 1 calc R U . . .
C3 C 0.9919(5) 0.1451(7) 1.12236(12) 0.0168(10) Uani 0.751(13) 1 d D . P D 1
H3 H 0.956780 0.257022 1.128615 0.020 Uiso 0.751(13) 1 calc R U P D 1
C4 C 0.7982(7) 0.0217(8) 1.10489(14) 0.0179(10) Uani 0.751(13) 1 d D . P D 1
H4 H 0.837709 -0.086840 1.096555 0.021 Uiso 0.751(13) 1 calc R U P D 1
C3A C 0.9901(17) 0.053(3) 1.1150(3) 0.024(4) Uani 0.249(13) 1 d D . P D 2
H3A H 0.980033 -0.067419 1.106231 0.028 Uiso 0.249(13) 1 calc R U P D 2
C4A C 0.783(2) 0.097(3) 1.1110(4) 0.024(4) Uani 0.249(13) 1 d D . P D 2
H4A H 0.795818 0.215202 1.121941 0.028 Uiso 0.249(13) 1 calc R U P D 2
S7 S 0.69806(9) 0.04588(8) 0.59383(2) 0.01694(14) Uani 1 1 d . . . . .
S8 S 0.28838(9) 0.12391(7) 0.57991(2) 0.01529(13) Uani 1 1 d . . . . .
S9 S 0.82813(9) 0.18276(7) 0.50662(2) 0.01550(13) Uani 1 1 d . . . . .
S10 S 0.41940(9) 0.26940(7) 0.49235(2) 0.01464(13) Uani 1 1 d . . . . .
S11 S 0.99808(9) 0.32137(8) 0.43151(2) 0.01821(14) Uani 1 1 d . . . . .
S12 S 0.50483(9) 0.42161(7) 0.41382(2) 0.01574(13) Uani 1 1 d . . . . .
C15 C 0.5491(5) -0.0667(5) 0.74826(9) 0.0415(8) Uani 1 1 d D . . . .
H15A H 0.619572 0.046397 0.755810 0.062 Uiso 1 1 calc R U . E 1
H15B H 0.646188 -0.142506 0.747912 0.062 Uiso 1 1 calc R U . E 1
H15C H 0.448421 -0.099500 0.767931 0.062 Uiso 1 1 calc R U . E 1
C16 C 0.1317(5) 0.0244(5) 0.73483(8) 0.0362(7) Uani 1 1 d D . . . .
H16A H 0.052977 -0.087146 0.729123 0.054 Uiso 1 1 calc R U . F 1
H16B H 0.042489 0.106169 0.733045 0.054 Uiso 1 1 calc R U . F 1
H16C H 0.196162 0.034019 0.762044 0.054 Uiso 1 1 calc R U . F 1
C19 C 0.6130(4) -0.0337(4) 0.67421(8) 0.0245(6) Uani 1 1 d D . . . .
H19A H 0.717325 0.057748 0.686478 0.029 Uiso 0.758(10) 1 calc R U P G 1
H19B H 0.677030 -0.132308 0.669393 0.029 Uiso 0.758(10) 1 calc R U P G 1
H19C H 0.757578 0.014861 0.678750 0.029 Uiso 0.242(10) 1 calc R U P G 2
H19D H 0.599541 -0.155697 0.673556 0.029 Uiso 0.242(10) 1 calc R U P G 2
C20 C 0.1883(4) 0.0408(3) 0.65987(7) 0.0191(5) Uani 1 1 d D . . . .
H20A H 0.094100 -0.066227 0.655877 0.023 Uiso 0.758(10) 1 calc R U P G 1
H20B H 0.109409 0.130958 0.657508 0.023 Uiso 0.758(10) 1 calc R U P G 1
H20C H 0.060215 -0.028157 0.648838 0.023 Uiso 0.242(10) 1 calc R U P G 2
H20D H 0.161897 0.153282 0.667361 0.023 Uiso 0.242(10) 1 calc R U P G 2
C21 C 0.5335(4) 0.0154(3) 0.63402(7) 0.0170(5) Uani 1 1 d . . . . .
C22 C 0.3433(4) 0.0505(3) 0.62748(7) 0.0154(5) Uani 1 1 d . . . . .
C23 C 0.5290(4) 0.1225(3) 0.56128(7) 0.0136(5) Uani 1 1 d . . . . .
C24 C 0.5836(4) 0.1815(3) 0.52397(7) 0.0137(5) Uani 1 1 d . . . . .
C25 C 0.7863(4) 0.2841(3) 0.46207(7) 0.0146(5) Uani 1 1 d . . . . .
C26 C 0.5984(4) 0.3233(3) 0.45498(7) 0.0141(5) Uani 1 1 d . . . . .
C27 C 0.9287(4) 0.4941(3) 0.40493(8) 0.0183(5) Uani 1 1 d . . . . .
H27A H 0.924130 0.588315 0.424787 0.022 Uiso 1 1 calc R U . . .
H27B H 1.033465 0.530798 0.385924 0.022 Uiso 1 1 calc R U . . .
C28 C 0.7224(4) 0.4461(3) 0.38132(7) 0.0177(5) Uani 1 1 d . . . . .
H28A H 0.719930 0.340780 0.364929 0.021 Uiso 1 1 calc R U . . .
H28B H 0.707833 0.532405 0.362520 0.021 Uiso 1 1 calc R U . . .
C17 C 0.4404(6) -0.0738(6) 0.70472(10) 0.0188(10) Uani 0.758(10) 1 d D . P G 1
H17 H 0.361373 -0.187297 0.697544 0.023 Uiso 0.758(10) 1 calc R U P G 1
C18 C 0.2980(6) 0.0569(7) 0.70313(11) 0.0189(10) Uani 0.758(10) 1 d D . P G 1
H18 H 0.378366 0.170953 0.708736 0.023 Uiso 0.758(10) 1 calc R U P G 1
C17A C 0.490(2) 0.030(2) 0.7104(3) 0.027(4) Uani 0.242(10) 1 d D . P G 2
H17A H 0.519799 0.153481 0.715907 0.033 Uiso 0.242(10) 1 calc R U P G 2
C18A C 0.2656(19) -0.037(2) 0.6991(3) 0.018(3) Uani 0.242(10) 1 d D . P G 2
H18A H 0.240766 -0.160408 0.695264 0.022 Uiso 0.242(10) 1 calc R U P G 2

loop_
_atom_site_aniso_label
_atom_site_aniso_U_11
_atom_site_aniso_U_22
_atom_site_aniso_U_33
_atom_site_aniso_U_23
_atom_site_aniso_U_13
_atom_site_aniso_U_12
Cl1 0.0860(7) 0.0230(4) 0.0174(3) 0.0037(3) -0.0086(4) 0.0089(4)
O1 0.0511(15) 0.0457(14) 0.0419(14) 0.0190(11) -0.0202(11) -0.0168(12)
O2A 0.028(5) 0.052(4) 0.090(9) -0.040(5) -0.003(4) 0.007(3)
O3A 0.047(3) 0.032(2) 0.030(2) 0.0143(19) -0.0129(19) 0.001(2)
O4A 0.049(3) 0.056(3) 0.037(3) 0.002(2) 0.015(2) 0.027(2)
O2B 0.019(5) 0.066(7) 0.047(4) -0.015(4) 0.005(4) -0.024(5)
O3B 0.035(3) 0.030(2) 0.038(3) 0.0070(19) -0.0003(19) 0.017(2)
O4B 0.053(3) 0.110(5) 0.023(2) 0.015(3) 0.019(2) 0.042(3)
S1 0.0164(3) 0.0254(3) 0.0139(3) 0.0053(2) 0.0009(2) 0.0002(2)
S2 0.0165(3) 0.0235(3) 0.0144(3) 0.0036(2) 0.0009(2) -0.0001(2)
S3 0.0174(3) 0.0222(3) 0.0136(3) 0.0027(2) 0.0007(2) -0.0001(2)
S4 0.0168(3) 0.0245(3) 0.0125(3) 0.0037(2) 0.0017(2) 0.0015(2)
S5 0.0182(3) 0.0317(4) 0.0171(3) 0.0072(3) 0.0039(2) 0.0017(3)
S6 0.0198(3) 0.0299(4) 0.0124(3) 0.0049(3) 0.0003(2) -0.0001(3)
C1 0.0262(14) 0.0459(18) 0.0185(13) 0.0132(13) 0.0023(11) 0.0075(13)
C2 0.0262(14) 0.0338(16) 0.0212(14) 0.0114(12) 0.0072(11) -0.0015(12)
C5 0.0190(12) 0.0217(13) 0.0158(12) 0.0046(10) 0.0002(9) 0.0017(10)
C6 0.0195(12) 0.0200(13) 0.0181(12) 0.0027(10) 0.0032(10) 0.0009(10)
C7 0.0202(12) 0.0176(12) 0.0134(11) 0.0022(10) 0.0038(9) 0.0019(10)
C8 0.0226(13) 0.0181(13) 0.0131(11) 0.0023(10) 0.0015(9) 0.0022(10)
C9 0.0160(12) 0.0169(12) 0.0149(11) 0.0010(10) 0.0011(9) 0.0001(10)
C10 0.0170(12) 0.0174(12) 0.0149(11) 0.0012(10) -0.0007(9) 0.0013(10)
C11 0.0217(12) 0.0164(12) 0.0124(11) 0.0043(9) 0.0029(9) 0.0020(10)
C12 0.0210(12) 0.0166(12) 0.0117(11) 0.0028(9) 0.0012(9) 0.0032(10)
C13 0.0234(14) 0.0353(16) 0.0173(13) 0.0013(11) 0.0057(10) 0.0016(12)
C14 0.0264(14) 0.0345(16) 0.0157(12) 0.0106(11) 0.0021(10) -0.0011(12)
C3 0.0227(18) 0.012(2) 0.0163(18) 0.0033(17) 0.0020(13) 0.0046(17)
C4 0.022(2) 0.014(2) 0.0164(19) 0.0023(18) 0.0029(14) -0.0006(19)
C3A 0.037(7) 0.028(9) 0.009(5) 0.008(6) -0.003(4) 0.014(6)
C4A 0.032(7) 0.029(9) 0.010(6) 0.007(6) 0.004(5) 0.001(7)
S7 0.0177(3) 0.0213(3) 0.0136(3) 0.0064(2) 0.0034(2) 0.0059(2)
S8 0.0186(3) 0.0157(3) 0.0131(3) 0.0040(2) 0.0035(2) 0.0057(2)
S9 0.0166(3) 0.0178(3) 0.0129(3) 0.0047(2) 0.0022(2) 0.0037(2)
S10 0.0175(3) 0.0157(3) 0.0126(3) 0.0053(2) 0.0037(2) 0.0056(2)
S11 0.0173(3) 0.0211(3) 0.0181(3) 0.0080(2) 0.0051(2) 0.0049(2)
S12 0.0178(3) 0.0167(3) 0.0139(3) 0.0066(2) 0.0027(2) 0.0037(2)
C15 0.0356(17) 0.074(2) 0.0193(15) 0.0220(15) 0.0047(12) 0.0142(17)
C16 0.0286(15) 0.065(2) 0.0167(14) 0.0081(14) 0.0085(11) 0.0104(15)
C19 0.0215(13) 0.0384(16) 0.0167(12) 0.0111(11) 0.0053(10) 0.0096(12)
C20 0.0182(12) 0.0242(14) 0.0158(12) 0.0044(10) 0.0047(9) 0.0047(10)
C21 0.0213(12) 0.0162(12) 0.0139(11) 0.0043(9) 0.0045(9) 0.0023(10)
C22 0.0222(12) 0.0136(12) 0.0105(11) 0.0031(9) 0.0036(9) 0.0019(10)
C23 0.0164(11) 0.0123(11) 0.0128(11) 0.0019(9) 0.0024(9) 0.0038(9)
C24 0.0143(11) 0.0134(12) 0.0143(11) 0.0022(9) 0.0021(9) 0.0041(9)
C25 0.0173(11) 0.0140(12) 0.0125(11) 0.0036(9) 0.0039(9) 0.0009(9)
C26 0.0203(12) 0.0117(11) 0.0102(11) 0.0036(9) 0.0030(9) 0.0011(9)
C27 0.0185(12) 0.0186(13) 0.0179(12) 0.0059(10) 0.0058(10) 0.0011(10)
C28 0.0211(12) 0.0201(13) 0.0132(11) 0.0053(10) 0.0031(9) 0.0050(10)
C17 0.0236(19) 0.018(2) 0.0134(16) 0.0053(15) 0.0035(13) -0.0025(16)
C18 0.0240(19) 0.016(2) 0.0153(17) 0.0003(17) 0.0044(13) -0.0014(17)
C17A 0.024(6) 0.041(10) 0.015(5) 0.007(6) 0.005(4) -0.002(6)
C18A 0.022(6) 0.021(8) 0.012(5) 0.011(5) 0.002(4) 0.003(6)

loop_
_atom_type_symbol
_atom_type_description
_atom_type_scat_dispersion_real
_atom_type_scat_dispersion_imag
_atom_type_scat_source
C C 0.0033 0.0016 'International Tables Vol C Tables 4.2.6.8 and 6.1.1.4'
H H 0.0000 0.0000 'International Tables Vol C Tables 4.2.6.8 and 6.1.1.4'
Cl Cl 0.1484 0.1585 'International Tables Vol C Tables 4.2.6.8 and 6.1.1.4'
O O 0.0106 0.0060 'International Tables Vol C Tables 4.2.6.8 and 6.1.1.4'
S S 0.1246 0.1234 'International Tables Vol C Tables 4.2.6.8 and 6.1.1.4'

loop_
_exptl_crystal_face_index_h
_exptl_crystal_face_index_k
_exptl_crystal_face_index_l
_exptl_crystal_face_perp_dist
-2 -10 5 0.0612
9 -2 -2 0.0404
1 11 -4 0.0866
-9 1 3 0.0670
3 -11 -7 0.0786
0 0 46 0.0045
0 -1 -46 0.0390

loop_
_geom_angle_atom_site_label_1
_geom_angle_atom_site_label_2
_geom_angle_atom_site_label_3
_geom_angle
_geom_angle_site_symmetry_1
_geom_angle_site_symmetry_3
_geom_angle_publ_flag
O1 Cl1 O2A 108.5(7) . . ?
O1 Cl1 O3A 110.8(2) . . ?
O1 Cl1 O4A 91.8(2) . . ?
O1 Cl1 O2B 119.2(7) . . ?
O1 Cl1 O3B 95.9(2) . . ?
O2A Cl1 O3A 136.7(7) . . ?
O2A Cl1 O4A 97.0(7) . . ?
O3A Cl1 O4A 99.3(3) . . ?
O2B Cl1 O3B 82.2(7) . . ?
O4B Cl1 O1 134.3(3) . . ?
O4B Cl1 O2B 103.2(8) . . ?
O4B Cl1 O3B 106.3(3) . . ?
C9 S1 C7 95.22(12) . . ?
C9 S2 C8 94.96(12) . . ?
C10 S3 C11 94.69(12) . . ?
C10 S4 C12 94.85(12) . . ?
C11 S5 C13 101.44(12) . . ?
C12 S6 C14 99.78(12) . . ?
H1A C1 H1B 109.5 . . ?
H1A C1 H1C 109.5 . . ?
H1B C1 H1C 109.5 . . ?
C3 C1 H1A 109.5 . . ?
C3 C1 H1B 109.5 . . ?
C3 C1 H1C 109.5 . . ?
H2A C2 H2B 109.5 . . ?
H2A C2 H2C 109.5 . . ?
H2B C2 H2C 109.5 . . ?
C4 C2 H2A 109.5 . . ?
C4 C2 H2B 109.5 . . ?
C4 C2 H2C 109.5 . . ?
H5AA C5 H5AB 108.0 . . ?
H5BC C5 H5BD 107.9 . . ?
C7 C5 H5AA 109.4 . . ?
C7 C5 H5AB 109.4 . . ?
C7 C5 H5BC 109.2 . . ?
C7 C5 H5BD 109.2 . . ?
C7 C5 C3 111.0(2) . . ?
C7 C5 C3A 112.2(4) . . ?
C3 C5 H5AA 109.4 . . ?
C3 C5 H5AB 109.4 . . ?
C3A C5 H5BC 109.2 . . ?
C3A C5 H5BD 109.2 . . ?
H6AA C6 H6AB 108.0 . . ?
H6BC C6 H6BD 107.9 . . ?
C8 C6 H6AA 109.3 . . ?
C8 C6 H6AB 109.3 . . ?
C8 C6 H6BC 109.2 . . ?
C8 C6 H6BD 109.2 . . ?
C8 C6 C4 111.4(2) . . ?
C8 C6 C4A 111.9(5) . . ?
C4 C6 H6AA 109.3 . . ?
C4 C6 H6AB 109.3 . . ?
C4A C6 H6BC 109.2 . . ?
C4A C6 H6BD 109.2 . . ?
C5 C7 S1 118.85(18) . . ?
C8 C7 S1 117.65(19) . . ?
C8 C7 C5 123.4(2) . . ?
C6 C8 S2 118.89(19) . . ?
C7 C8 S2 117.19(19) . . ?
C7 C8 C6 123.8(2) . . ?
S1 C9 S2 114.85(13) . . ?
C10 C9 S1 121.81(19) . . ?
C10 C9 S2 123.3(2) . . ?
S4 C10 S3 114.81(13) . . ?
C9 C10 S3 121.57(19) . . ?
C9 C10 S4 123.57(19) . . ?
S5 C11 S3 113.13(14) . . ?
C12 C11 S3 117.10(18) . . ?
C12 C11 S5 129.73(19) . . ?
S6 C12 S4 115.42(14) . . ?
C11 C12 S4 116.88(18) . . ?
C11 C12 S6 127.66(19) . . ?
S5 C13 H13A 108.8 . . ?
S5 C13 H13B 108.8 . . ?
H13A C13 H13B 107.7 . . ?
C14 C13 S5 113.64(19) . . ?
C14 C13 H13A 108.8 . . ?
C14 C13 H13B 108.8 . . ?
S6 C14 H14A 108.9 . . ?
S6 C14 H14B 108.9 . . ?
C13 C14 S6 113.56(19) . . ?
C13 C14 H14A 108.9 . . ?
C13 C14 H14B 108.9 . . ?
H14A C14 H14B 107.7 . . ?
C1 C3 H3 109.4 . . ?
C1 C3 C4 111.5(4) . . ?
C5 C3 C1 108.9(3) . . ?
C5 C3 H3 109.4 . . ?
C5 C3 C4 108.2(4) . . ?
C4 C3 H3 109.4 . . ?
C2 C4 H4 108.6 . . ?
C6 C4 C2 107.5(3) . . ?
C6 C4 H4 108.6 . . ?
C3 C4 C2 112.2(4) . . ?
C3 C4 C6 111.3(4) . . ?
C3 C4 H4 108.6 . . ?
C1 C3A H3A 108.7 . . ?
C5 C3A C1 104.9(8) . . ?
C5 C3A H3A 108.7 . . ?
C4A C3A C1 111.6(13) . . ?
C4A C3A C5 114.2(12) . . ?
C4A C3A H3A 108.7 . . ?
C2 C4A H4A 106.9 . . ?
C6 C4A C2 110.8(8) . . ?
C6 C4A H4A 106.9 . . ?
C3A C4A C2 111.6(14) . . ?
C3A C4A C6 113.2(13) . . ?
C3A C4A H4A 106.9 . . ?
C23 S7 C21 95.94(12) . . ?
C23 S8 C22 95.93(11) . . ?
C24 S9 C25 95.27(11) . . ?
C24 S10 C26 95.50(11) . . ?
C25 S11 C27 98.47(11) . . ?
C26 S12 C28 101.58(12) . . ?
H15A C15 H15B 109.5 . . ?
H15A C15 H15C 109.5 . . ?
H15B C15 H15C 109.5 . . ?
C17 C15 H15A 109.5 . . ?
C17 C15 H15B 109.5 . . ?
C17 C15 H15C 109.5 . . ?
H16A C16 H16B 109.5 . . ?
H16A C16 H16C 109.5 . . ?
H16B C16 H16C 109.5 . . ?
C18 C16 H16A 109.5 . . ?
C18 C16 H16B 109.5 . . ?
C18 C16 H16C 109.5 . . ?
H19A C19 H19B 107.9 . . ?
H19C C19 H19D 108.1 . . ?
C21 C19 H19A 109.2 . . ?
C21 C19 H19B 109.2 . . ?
C21 C19 H19C 109.6 . . ?
C21 C19 H19D 109.6 . . ?
C21 C19 C17 112.2(2) . . ?
C21 C19 C17A 110.4(4) . . ?
C17 C19 H19A 109.2 . . ?
C17 C19 H19B 109.2 . . ?
C17A C19 H19C 109.6 . . ?
C17A C19 H19D 109.6 . . ?
H20A C20 H20B 108.2 . . ?
H20C C20 H20D 108.0 . . ?
C22 C20 H20A 109.7 . . ?
C22 C20 H20B 109.7 . . ?
C22 C20 H20C 109.4 . . ?
C22 C20 H20D 109.4 . . ?
C22 C20 C18 110.0(2) . . ?
C22 C20 C18A 111.4(4) . . ?
C18 C20 H20A 109.7 . . ?
C18 C20 H20B 109.7 . . ?
C18A C20 H20C 109.4 . . ?
C18A C20 H20D 109.4 . . ?
C19 C21 S7 119.36(18) . . ?
C22 C21 S7 116.69(18) . . ?
C22 C21 C19 123.8(2) . . ?
C20 C22 S8 120.13(18) . . ?
C21 C22 S8 116.62(18) . . ?
C21 C22 C20 123.1(2) . . ?
S7 C23 S8 114.73(13) . . ?
C24 C23 S7 122.44(18) . . ?
C24 C23 S8 122.82(19) . . ?
S10 C24 S9 115.44(13) . . ?
C23 C24 S9 121.74(19) . . ?
C23 C24 S10 122.74(18) . . ?
S9 C25 S11 114.71(14) . . ?
C26 C25 S9 117.56(17) . . ?
C26 C25 S11 127.73(18) . . ?
S12 C26 S10 114.35(14) . . ?
C25 C26 S10 116.22(17) . . ?
C25 C26 S12 129.43(18) . . ?
S11 C27 H27A 109.1 . . ?
S11 C27 H27B 109.1 . . ?
H27A C27 H27B 107.9 . . ?
C28 C27 S11 112.31(17) . . ?
C28 C27 H27A 109.1 . . ?
C28 C27 H27B 109.1 . . ?
S12 C28 H28A 108.8 . . ?
S12 C28 H28B 108.8 . . ?
C27 C28 S12 113.94(17) . . ?
C27 C28 H28A 108.8 . . ?
C27 C28 H28B 108.8 . . ?
H28A C28 H28B 107.7 . . ?
C15 C17 H17 109.8 . . ?
C19 C17 C15 106.5(3) . . ?
C19 C17 H17 109.8 . . ?
C18 C17 C15 110.9(3) . . ?
C18 C17 C19 109.9(3) . . ?
C18 C17 H17 109.8 . . ?
C16 C18 C20 107.9(3) . . ?
C16 C18 H18 109.8 . . ?
C20 C18 H18 109.8 . . ?
C17 C18 C16 110.6(4) . . ?
C17 C18 C20 108.9(4) . . ?
C17 C18 H18 109.8 . . ?
C15 C17A H17A 112.9 . . ?
C19 C17A C15 104.8(8) . . ?
C19 C17A H17A 112.9 . . ?
C18A C17A C15 106.2(11) . . ?
C18A C17A C19 106.4(11) . . ?
C18A C17A H17A 112.9 . . ?
C16 C18A H18A 110.5 . . ?
C20 C18A C16 104.3(7) . . ?
C20 C18A H18A 110.5 . . ?
C17A C18A C16 108.8(11) . . ?
C17A C18A C20 112.0(10) . . ?
C17A C18A H18A 110.5 . . ?

loop_
_geom_bond_atom_site_label_1
_geom_bond_atom_site_label_2
_geom_bond_distance
_geom_bond_site_symmetry_2
_geom_bond_publ_flag
Cl1 O1 1.391(2) . ?
Cl1 O2A 1.393(10) . ?
Cl1 O3A 1.439(4) . ?
Cl1 O4A 1.607(4) . ?
Cl1 O2B 1.406(9) . ?
Cl1 O3B 1.601(4) . ?
Cl1 O4B 1.321(4) . ?
S1 C7 1.748(2) . ?
S1 C9 1.744(3) . ?
S2 C8 1.758(2) . ?
S2 C9 1.749(2) . ?
S3 C10 1.748(2) . ?
S3 C11 1.760(2) . ?
S4 C10 1.747(3) . ?
S4 C12 1.759(2) . ?
S5 C11 1.748(2) . ?
S5 C13 1.802(3) . ?
S6 C12 1.756(2) . ?
S6 C14 1.809(3) . ?
C1 H1A 0.9600 . ?
C1 H1B 0.9600 . ?
C1 H1C 0.9600 . ?
C1 C3 1.532(4) . ?
C1 C3A 1.597(11) . ?
C2 H2A 0.9600 . ?
C2 H2B 0.9600 . ?
C2 H2C 0.9600 . ?
C2 C4 1.549(5) . ?
C2 C4A 1.521(12) . ?
C5 H5AA 0.9700 . ?
C5 H5AB 0.9700 . ?
C5 H5BC 0.9700 . ?
C5 H5BD 0.9700 . ?
C5 C7 1.499(3) . ?
C5 C3 1.526(4) . ?
C5 C3A 1.542(11) . ?
C6 H6AA 0.9700 . ?
C6 H6AB 0.9700 . ?
C6 H6BC 0.9700 . ?
C6 H6BD 0.9700 . ?
C6 C8 1.505(3) . ?
C6 C4 1.544(5) . ?
C6 C4A 1.509(11) . ?
C7 C8 1.329(4) . ?
C9 C10 1.360(3) . ?
C11 C12 1.347(4) . ?
C13 H13A 0.9700 . ?
C13 H13B 0.9700 . ?
C13 C14 1.514(4) . ?
C14 H14A 0.9700 . ?
C14 H14B 0.9700 . ?
C3 H3 0.9800 . ?
C3 C4 1.542(8) . ?
C4 H4 0.9800 . ?
C3A H3A 0.9800 . ?
C3A C4A 1.48(3) . ?
C4A H4A 0.9800 . ?
S7 C21 1.741(2) . ?
S7 C23 1.726(2) . ?
S8 C22 1.740(2) . ?
S8 C23 1.729(2) . ?
S9 C24 1.735(2) . ?
S9 C25 1.746(2) . ?
S10 C24 1.734(2) . ?
S10 C26 1.757(2) . ?
S11 C25 1.748(2) . ?
S11 C27 1.800(2) . ?
S12 C26 1.745(2) . ?
S12 C28 1.814(2) . ?
C15 H15A 0.9600 . ?
C15 H15B 0.9600 . ?
C15 H15C 0.9600 . ?
C15 C17 1.556(4) . ?
C15 C17A 1.573(11) . ?
C16 H16A 0.9600 . ?
C16 H16B 0.9600 . ?
C16 H16C 0.9600 . ?
C16 C18 1.542(4) . ?
C16 C18A 1.595(11) . ?
C19 H19A 0.9700 . ?
C19 H19B 0.9700 . ?
C19 H19C 0.9700 . ?
C19 H19D 0.9700 . ?
C19 C21 1.493(3) . ?
C19 C17 1.551(4) . ?
C19 C17A 1.570(11) . ?
C20 H20A 0.9700 . ?
C20 H20B 0.9700 . ?
C20 H20C 0.9700 . ?
C20 H20D 0.9700 . ?
C20 C22 1.499(3) . ?
C20 C18 1.545(4) . ?
C20 C18A 1.564(10) . ?
C21 C22 1.348(3) . ?
C23 C24 1.374(3) . ?
C25 C26 1.349(3) . ?
C27 H27A 0.9700 . ?
C27 H27B 0.9700 . ?
C27 C28 1.514(3) . ?
C28 H28A 0.9700 . ?
C28 H28B 0.9700 . ?
C17 H17 0.9800 . ?
C17 C18 1.532(7) . ?
C18 H18 0.9800 . ?
C17A H17A 0.9800 . ?
C17A C18A 1.51(2) . ?
C18A H18A 0.9800 . ?

loop_
_geom_torsion_atom_site_label_1
_geom_torsion_atom_site_label_2
_geom_torsion_atom_site_label_3
_geom_torsion_atom_site_label_4
_geom_torsion
_geom_torsion_site_symmetry_1
_geom_torsion_site_symmetry_2
_geom_torsion_site_symmetry_3
_geom_torsion_site_symmetry_4
_geom_torsion_publ_flag
S1 C7 C8 S2 0.0(3) . . . . ?
S1 C7 C8 C6 -176.25(19) . . . . ?
S1 C9 C10 S3 0.6(3) . . . . ?
S1 C9 C10 S4 178.11(14) . . . . ?
S2 C9 C10 S3 -179.39(13) . . . . ?
S2 C9 C10 S4 -1.9(3) . . . . ?
S3 C11 C12 S4 0.0(3) . . . . ?
S3 C11 C12 S6 177.47(14) . . . . ?
S5 C11 C12 S4 -177.59(15) . . . . ?
S5 C11 C12 S6 -0.1(4) . . . . ?
S5 C13 C14 S6 -71.6(2) . . . . ?
C1 C3 C4 C2 56.3(6) . . . . ?
C1 C3 C4 C6 176.9(3) . . . . ?
C1 C3A C4A C2 -61(2) . . . . ?
C1 C3A C4A C6 173.4(7) . . . . ?
C5 C7 C8 S2 176.67(19) . . . . ?
C5 C7 C8 C6 0.4(4) . . . . ?
C5 C3 C4 C2 176.1(3) . . . . ?
C5 C3 C4 C6 -63.4(6) . . . . ?
C5 C3A C4A C2 -179.5(7) . . . . ?
C5 C3A C4A C6 55(2) . . . . ?
C7 S1 C9 S2 3.60(16) . . . . ?
C7 S1 C9 C10 -176.4(2) . . . . ?
C7 C5 C3 C1 173.2(3) . . . . ?
C7 C5 C3 C4 51.8(5) . . . . ?
C7 C5 C3A C1 -158.7(7) . . . . ?
C7 C5 C3A C4A -36.2(19) . . . . ?
C8 S2 C9 S1 -3.59(16) . . . . ?
C8 S2 C9 C10 176.4(2) . . . . ?
C8 C6 C4 C2 164.8(3) . . . . ?
C8 C6 C4 C3 41.5(5) . . . . ?
C8 C6 C4A C2 -169.5(9) . . . . ?
C8 C6 C4A C3A -43.2(19) . . . . ?
C9 S1 C7 C5 -179.0(2) . . . . ?
C9 S1 C7 C8 -2.2(2) . . . . ?
C9 S2 C8 C6 178.6(2) . . . . ?
C9 S2 C8 C7 2.2(2) . . . . ?
C10 S3 C11 S5 -174.46(14) . . . . ?
C10 S3 C11 C12 7.6(2) . . . . ?
C10 S4 C12 S6 174.65(14) . . . . ?
C10 S4 C12 C11 -7.5(2) . . . . ?
C11 S3 C10 S4 -12.56(16) . . . . ?
C11 S3 C10 C9 165.1(2) . . . . ?
C11 S5 C13 C14 43.8(2) . . . . ?
C12 S4 C10 S3 12.56(16) . . . . ?
C12 S4 C10 C9 -165.1(2) . . . . ?
C12 S6 C14 C13 52.8(2) . . . . ?
C13 S5 C11 S3 173.44(15) . . . . ?
C13 S5 C11 C12 -8.9(3) . . . . ?
C14 S6 C12 S4 159.66(15) . . . . ?
C14 S6 C12 C11 -17.9(3) . . . . ?
C3 C5 C7 S1 154.5(3) . . . . ?
C3 C5 C7 C8 -22.1(4) . . . . ?
C4 C6 C8 S2 173.5(3) . . . . ?
C4 C6 C8 C7 -10.3(4) . . . . ?
C3A C5 C7 S1 -174.4(8) . . . . ?
C3A C5 C7 C8 9.0(9) . . . . ?
C4A C6 C8 S2 -159.8(10) . . . . ?
C4A C6 C8 C7 16.3(10) . . . . ?
S7 C21 C22 S8 -0.7(3) . . . . ?
S7 C21 C22 C20 -176.18(19) . . . . ?
S7 C23 C24 S9 0.2(3) . . . . ?
S7 C23 C24 S10 -176.36(13) . . . . ?
S8 C23 C24 S9 178.55(13) . . . . ?
S8 C23 C24 S10 1.9(3) . . . . ?
S9 C25 C26 S10 0.9(3) . . . . ?
S9 C25 C26 S12 -179.37(14) . . . . ?
S11 C25 C26 S10 -179.51(14) . . . . ?
S11 C25 C26 S12 0.2(4) . . . . ?
S11 C27 C28 S12 72.2(2) . . . . ?
C15 C17 C18 C16 -59.6(5) . . . . ?
C15 C17 C18 C20 -178.1(3) . . . . ?
C15 C17A C18A C16 68.8(14) . . . . ?
C15 C17A C18A C20 -176.4(7) . . . . ?
C19 C21 C22 S8 174.3(2) . . . . ?
C19 C21 C22 C20 -1.2(4) . . . . ?
C19 C17 C18 C16 -177.2(3) . . . . ?
C19 C17 C18 C20 64.4(5) . . . . ?
C19 C17A C18A C16 -179.9(6) . . . . ?
C19 C17A C18A C20 -65.1(15) . . . . ?
C21 S7 C23 S8 -3.19(16) . . . . ?
C21 S7 C23 C24 175.2(2) . . . . ?
C21 C19 C17 C15 -162.6(3) . . . . ?
C21 C19 C17 C18 -42.4(5) . . . . ?
C21 C19 C17A C15 166.3(6) . . . . ?
C21 C19 C17A C18A 54.0(13) . . . . ?
C22 S8 C23 S7 2.90(16) . . . . ?
C22 S8 C23 C24 -175.5(2) . . . . ?
C22 C20 C18 C16 -173.2(3) . . . . ?
C22 C20 C18 C17 -53.0(4) . . . . ?
C22 C20 C18A C16 159.4(6) . . . . ?
C22 C20 C18A C17A 41.9(14) . . . . ?
C23 S7 C21 C19 -172.9(2) . . . . ?
C23 S7 C21 C22 2.3(2) . . . . ?
C23 S8 C22 C20 174.3(2) . . . . ?
C23 S8 C22 C21 -1.3(2) . . . . ?
C24 S9 C25 S11 179.28(14) . . . . ?
C24 S9 C25 C26 -1.1(2) . . . . ?
C24 S10 C26 S12 -179.98(14) . . . . ?
C24 S10 C26 C25 -0.2(2) . . . . ?
C25 S9 C24 S10 0.92(16) . . . . ?
C25 S9 C24 C23 -175.9(2) . . . . ?
C25 S11 C27 C28 -58.45(19) . . . . ?
C26 S10 C24 S9 -0.53(16) . . . . ?
C26 S10 C24 C23 176.3(2) . . . . ?
C26 S12 C28 C27 -39.0(2) . . . . ?
C27 S11 C25 S9 -156.85(14) . . . . ?
C27 S11 C25 C26 23.6(3) . . . . ?
C28 S12 C26 S10 -177.01(13) . . . . ?
C28 S12 C26 C25 3.3(3) . . . . ?
C17 C19 C21 S7 -173.9(3) . . . . ?
C17 C19 C21 C22 11.2(4) . . . . ?
C18 C20 C22 S8 -153.0(3) . . . . ?
C18 C20 C22 C21 22.4(4) . . . . ?
C17A C19 C21 S7 152.1(7) . . . . ?
C17A C19 C21 C22 -22.8(8) . . . . ?
C18A C20 C22 S8 177.2(7) . . . . ?
C18A C20 C22 C21 -7.4(8) . . . . ?

loop_
_exptl_oxdiff_crystal_face_indexfrac_h
_exptl_oxdiff_crystal_face_indexfrac_k
_exptl_oxdiff_crystal_face_indexfrac_l
_exptl_oxdiff_crystal_face_x
_exptl_oxdiff_crystal_face_y
_exptl_oxdiff_crystal_face_z
-2.4571 -10.2699 4.6742 -0.0028 0.5882 0.8087
9.3251 -2.1691 -2.4061 0.0005 -0.9285 0.3714
1.1600 10.8514 -4.4437 0.0028 -0.4679 -0.8838
-9.2889 0.9511 2.8475 -0.0008 0.9632 -0.2688
3.2036 -10.8961 -7.4770 -0.2302 -0.0015 0.9731
0.1020 0.1832 45.6758 1.0000 0.0015 0.0012
0.0254 -0.6117 -45.5242 -0.9993 -0.0016 0.0373
